data_7018407
loop_
_publ_author_name
'Sun, Hongsui'
'Ritch, Jamie S.'
'Hayes, Paul G.'

_publ_section_title
;
 Ring-opening polymerisation of rac-lactide mediated by cationic zinc
 complexes featuring P-stereogenic bisphosphinimine ligands.
;
_journal_issue 13
_journal_name_full 'Dalton transactions (Cambridge, England : 2003)'
_journal_page_first 3701
_journal_page_last 3713
_journal_paper_doi 10.1039/c2dt11954d
_journal_volume 41
_journal_year 2012
_chemical_formula_sum 'C53 H59 N2 O P2'
_chemical_formula_weight 801.96
_chemical_name_systematic
;
?
;
_space_group_IT_number 2
_symmetry_cell_setting triclinic
_symmetry_space_group_name_Hall '-P 1'
_symmetry_space_group_name_H-M 'P -1'
_atom_sites_solution_hydrogens geom
_atom_sites_solution_primary direct
_atom_sites_solution_secondary difmap
_audit_creation_method SHELXL-97
_cell_angle_alpha 102.736(4)
_cell_angle_beta 93.563(4)
_cell_angle_gamma 103.759(4)
_cell_formula_units_Z 2
_cell_length_a 10.682(3)
_cell_length_b 12.265(4)
_cell_length_c 18.315(6)
_cell_measurement_reflns_used 7382
_cell_measurement_temperature 173(2)
_cell_measurement_theta_max 26.19
_cell_measurement_theta_min 2.28
_cell_volume 2256.6(12)
_computing_cell_refinement 'Bruker SMART'
_computing_data_collection 'Bruker SMART'
_computing_data_reduction 'Bruker SAINT'
_computing_molecular_graphics 'Bruker SHELXTL'
_computing_publication_material 'Bruker SHELXTL'
_computing_structure_refinement 'SHELXL-97 (Sheldrick, 1997)'
_computing_structure_solution 'SHELXS-97 (Sheldrick, 1990)'
_diffrn_ambient_temperature 173(2)
_diffrn_measured_fraction_theta_full 0.998
_diffrn_measured_fraction_theta_max 0.989
_diffrn_measurement_device_type 'CCD area detector'
_diffrn_measurement_method 'phi and omega scans'
_diffrn_radiation_monochromator graphite
_diffrn_radiation_source 'fine-focus sealed tube'
_diffrn_radiation_type MoK\a
_diffrn_radiation_wavelength 0.71073
_diffrn_reflns_av_R_equivalents 0.0555
_diffrn_reflns_av_sigmaI/netI 0.0681
_diffrn_reflns_limit_h_max 13
_diffrn_reflns_limit_h_min -13
_diffrn_reflns_limit_k_max 15
_diffrn_reflns_limit_k_min -15
_diffrn_reflns_limit_l_max 23
_diffrn_reflns_limit_l_min -23
_diffrn_reflns_number 32493
_diffrn_reflns_theta_full 25.00
_diffrn_reflns_theta_max 27.53
_diffrn_reflns_theta_min 1.76
_exptl_absorpt_coefficient_mu 0.136
_exptl_absorpt_correction_T_max 0.9919
_exptl_absorpt_correction_T_min 0.9445
_exptl_absorpt_correction_type multi-scan
_exptl_absorpt_process_details 'SADABS (Bruker, 2008)'
_exptl_crystal_colour colorless
_exptl_crystal_density_diffrn 1.180
_exptl_crystal_density_method 'not measured'
_exptl_crystal_description Plate
_exptl_crystal_F_000 858
_exptl_crystal_size_max 0.42
_exptl_crystal_size_mid 0.33
_exptl_crystal_size_min 0.06
_refine_diff_density_max 0.311
_refine_diff_density_min -0.360
_refine_diff_density_rms 0.040
_refine_ls_extinction_method none
_refine_ls_goodness_of_fit_ref 0.928
_refine_ls_hydrogen_treatment constr
_refine_ls_matrix_type full
_refine_ls_number_parameters 533
_refine_ls_number_reflns 10280
_refine_ls_number_restraints 0
_refine_ls_restrained_S_all 0.928
_refine_ls_R_factor_all 0.0721
_refine_ls_R_factor_gt 0.0401
_refine_ls_shift/su_max 0.001
_refine_ls_shift/su_mean 0.000
_refine_ls_structure_factor_coef Fsqd
_refine_ls_weighting_details 'calc w=1/[\s^2^(Fo^2^)+(0.0440P)^2^+0.0000P] where P=(Fo^2^+2Fc^2^)/3'
_refine_ls_weighting_scheme calc
_refine_ls_wR_factor_gt 0.0877
_refine_ls_wR_factor_ref 0.0967
_reflns_number_gt 6755
_reflns_number_total 10280
_reflns_threshold_expression >2sigma(I)
_cod_data_source_file c2dt11954d.txt
_cod_data_source_block ph10039_0m
_cod_depositor_comments
;
The following automatic conversions were performed:

'_symmetry_cell_setting' value 'Triclinic' changed to 'triclinic'
according to /home/saulius/struct/CIF-dictionaries/cif_core.dic
dictionary named 'cif_core.dic' version 2.4.1 from 2010-06-29.

Automatic conversion script
Id: cif_fix_values 1715 2011-07-08 13:25:40Z adriana 
;
_cod_original_cell_volume 2256.7(12)
_cod_original_sg_symbol_H-M P-1
_cod_database_code 7018407

loop_
_symmetry_equiv_pos_as_xyz
'x, y, z'
'-x, -y, -z'

loop_
_atom_site_label
_atom_site_type_symbol
_atom_site_fract_x
_atom_site_fract_y
_atom_site_fract_z
_atom_site_U_iso_or_equiv
_atom_site_adp_type
_atom_site_occupancy
_atom_site_symmetry_multiplicity
_atom_site_calc_flag
_atom_site_refinement_flags
P1 P 0.28789(4) 0.62106(3) 0.39792(2) 0.02381(10) Uani 1 1 d .
P2 P 0.16498(4) 0.16560(3) 0.18480(2) 0.02415(10) Uani 1 1 d .
O1 O 0.33446(9) 0.42356(8) 0.26093(6) 0.0241(2) Uani 1 1 d .
N1 N 0.33606(12) 0.73219(10) 0.46261(7) 0.0270(3) Uani 1 1 d .
N2 N 0.13763(12) 0.03824(11) 0.13957(7) 0.0280(3) Uani 1 1 d .
C1 C 0.42049(15) 0.61967(13) 0.34201(9) 0.0247(4) Uani 1 1 d .
C2 C 0.52619(16) 0.71722(14) 0.35587(9) 0.0308(4) Uani 1 1 d .
H2 H 0.5254 0.7832 0.3943 0.037 Uiso 1 1 calc R
C3 C 0.63234(16) 0.72078(14) 0.31526(10) 0.0347(4) Uani 1 1 d .
H3 H 0.7018 0.7889 0.3261 0.042 Uiso 1 1 calc R
C4 C 0.63795(16) 0.62663(14) 0.25954(10) 0.0326(4) Uani 1 1 d .
H4 H 0.7115 0.6288 0.2328 0.039 Uiso 1 1 calc R
C5 C 0.53405(15) 0.52835(13) 0.24314(9) 0.0265(4) Uani 1 1 d .
C6 C 0.42836(15) 0.52829(13) 0.28405(9) 0.0243(4) Uani 1 1 d .
C7 C 0.50583(15) 0.41533(13) 0.19194(9) 0.0252(4) Uani 1 1 d .
C8 C 0.57164(16) 0.35885(15) 0.13878(9) 0.0321(4) Uani 1 1 d .
H8 H 0.6536 0.3980 0.1278 0.038 Uiso 1 1 calc R
C9 C 0.51489(16) 0.24470(15) 0.10254(10) 0.0344(4) Uani 1 1 d .
H9 H 0.5588 0.2049 0.0664 0.041 Uiso 1 1 calc R
C10 C 0.39444(16) 0.18684(14) 0.11803(9) 0.0305(4) Uani 1 1 d .
H10 H 0.3587 0.1080 0.0924 0.037 Uiso 1 1 calc R
C11 C 0.32463(14) 0.24084(13) 0.16991(9) 0.0240(3) Uani 1 1 d .
C12 C 0.38497(14) 0.35561(13) 0.20545(8) 0.0234(3) Uani 1 1 d .
C13 C 0.14710(16) 0.60750(14) 0.33350(10) 0.0348(4) Uani 1 1 d .
H13A H 0.0725 0.6113 0.3616 0.052 Uiso 1 1 calc R
H13B H 0.1281 0.5332 0.2961 0.052 Uiso 1 1 calc R
H13C H 0.1643 0.6707 0.3078 0.052 Uiso 1 1 calc R
C14 C 0.16109(16) 0.18835(14) 0.28452(9) 0.0293(4) Uani 1 1 d .
H14A H 0.0730 0.1550 0.2947 0.044 Uiso 1 1 calc R
H14B H 0.1866 0.2715 0.3080 0.044 Uiso 1 1 calc R
H14C H 0.2215 0.1510 0.3054 0.044 Uiso 1 1 calc R
C15 C 0.25120(15) 0.48599(12) 0.42721(8) 0.0235(3) Uani 1 1 d .
C16 C 0.12644(16) 0.43698(14) 0.44126(9) 0.0316(4) Uani 1 1 d .
H16 H 0.0573 0.4689 0.4292 0.038 Uiso 1 1 calc R
C17 C 0.10182(18) 0.34205(14) 0.47263(10) 0.0381(4) Uani 1 1 d .
H17 H 0.0160 0.3088 0.4815 0.046 Uiso 1 1 calc R
C18 C 0.20115(18) 0.29625(14) 0.49086(10) 0.0385(4) Uani 1 1 d .
H18 H 0.1843 0.2320 0.5131 0.046 Uiso 1 1 calc R
C19 C 0.32556(18) 0.34312(14) 0.47711(9) 0.0350(4) Uani 1 1 d .
H19 H 0.3942 0.3108 0.4895 0.042 Uiso 1 1 calc R
C20 C 0.35028(16) 0.43726(13) 0.44522(9) 0.0289(4) Uani 1 1 d .
H20 H 0.4360 0.4690 0.4355 0.035 Uiso 1 1 calc R
C21 C 0.06842(15) 0.25221(13) 0.15140(9) 0.0259(4) Uani 1 1 d .
C22 C -0.00352(16) 0.31417(15) 0.19610(10) 0.0346(4) Uani 1 1 d .
H22 H -0.0050 0.3119 0.2476 0.041 Uiso 1 1 calc R
C23 C -0.07338(18) 0.37950(16) 0.16622(11) 0.0443(5) Uani 1 1 d .
H23 H -0.1218 0.4222 0.1974 0.053 Uiso 1 1 calc R
C24 C -0.07285(18) 0.38268(16) 0.09167(11) 0.0448(5) Uani 1 1 d .
H24 H -0.1212 0.4272 0.0714 0.054 Uiso 1 1 calc R
C25 C -0.00211(19) 0.32132(16) 0.04632(10) 0.0442(5) Uani 1 1 d .
H25 H -0.0018 0.3230 -0.0053 0.053 Uiso 1 1 calc R
C26 C 0.06818(17) 0.25740(15) 0.07644(10) 0.0374(4) Uani 1 1 d .
H26 H 0.1176 0.2159 0.0451 0.045 Uiso 1 1 calc R
C27 C 0.26962(15) 0.79291(13) 0.51370(9) 0.0247(4) Uani 1 1 d .
C28 C 0.26478(16) 0.77623(14) 0.58729(9) 0.0285(4) Uani 1 1 d .
C29 C 0.20604(17) 0.84403(15) 0.63826(10) 0.0352(4) Uani 1 1 d .
H29 H 0.2023 0.8326 0.6878 0.042 Uiso 1 1 calc R
C30 C 0.15336(17) 0.92713(15) 0.61888(10) 0.0365(4) Uani 1 1 d .
H30 H 0.1130 0.9720 0.6544 0.044 Uiso 1 1 calc R
C31 C 0.15986(17) 0.94461(14) 0.54716(10) 0.0340(4) Uani 1 1 d .
H31 H 0.1240 1.0024 0.5339 0.041 Uiso 1 1 calc R
C32 C 0.21748(16) 0.87980(13) 0.49397(9) 0.0282(4) Uani 1 1 d .
C33 C 0.23163(18) 0.90776(14) 0.41788(10) 0.0353(4) Uani 1 1 d .
H33 H 0.2568 0.8421 0.3846 0.042 Uiso 1 1 calc R
C34 C 0.1061(2) 0.9184(2) 0.37957(11) 0.0595(6) Uani 1 1 d .
H34A H 0.0360 0.8499 0.3788 0.089 Uiso 1 1 calc R
H34B H 0.1174 0.9242 0.3278 0.089 Uiso 1 1 calc R
H34C H 0.0840 0.9878 0.4075 0.089 Uiso 1 1 calc R
C35 C 0.3408(2) 1.01598(17) 0.42461(13) 0.0663(7) Uani 1 1 d .
H35A H 0.3495 1.0317 0.3747 0.099 Uiso 1 1 calc R
H35B H 0.4223 1.0042 0.4449 0.099 Uiso 1 1 calc R
H35C H 0.3210 1.0818 0.4586 0.099 Uiso 1 1 calc R
C36 C 0.32931(17) 0.69082(15) 0.61238(10) 0.0354(4) Uani 1 1 d .
H36 H 0.3552 0.6448 0.5663 0.042 Uiso 1 1 calc R
C37 C 0.2421(2) 0.60619(18) 0.64740(14) 0.0652(7) Uani 1 1 d .
H37A H 0.2165 0.6481 0.6936 0.098 Uiso 1 1 calc R
H37B H 0.2886 0.5514 0.6596 0.098 Uiso 1 1 calc R
H37C H 0.1645 0.5640 0.6118 0.098 Uiso 1 1 calc R
C38 C 0.45199(18) 0.75317(19) 0.66520(14) 0.0640(7) Uani 1 1 d .
H38A H 0.5094 0.8058 0.6410 0.096 Uiso 1 1 calc R
H38B H 0.4961 0.6966 0.6770 0.096 Uiso 1 1 calc R
H38C H 0.4301 0.7976 0.7118 0.096 Uiso 1 1 calc R
C39 C 0.07337(15) -0.06742(13) 0.15307(8) 0.0248(4) Uani 1 1 d .
C40 C -0.06281(15) -0.09964(13) 0.15494(9) 0.0266(4) Uani 1 1 d .
C41 C -0.12015(17) -0.20984(14) 0.16280(10) 0.0344(4) Uani 1 1 d .
H41 H -0.2112 -0.2318 0.1644 0.041 Uiso 1 1 calc R
C42 C -0.04860(18) -0.28846(15) 0.16833(10) 0.0394(4) Uani 1 1 d .
H42 H -0.0903 -0.3640 0.1725 0.047 Uiso 1 1 calc R
C43 C 0.08357(17) -0.25622(14) 0.16776(9) 0.0342(4) Uani 1 1 d .
H43 H 0.1326 -0.3103 0.1718 0.041 Uiso 1 1 calc R
C44 C 0.14725(16) -0.14668(14) 0.16138(9) 0.0267(4) Uani 1 1 d .
C45 C 0.29304(16) -0.11313(15) 0.16132(9) 0.0324(4) Uani 1 1 d .
H45 H 0.3232 -0.0272 0.1806 0.039 Uiso 1 1 calc R
C46 C 0.36666(18) -0.16604(19) 0.21253(11) 0.0499(5) Uani 1 1 d .
H46A H 0.3397 -0.1502 0.2631 0.075 Uiso 1 1 calc R
H46B H 0.4602 -0.1320 0.2154 0.075 Uiso 1 1 calc R
H46C H 0.3473 -0.2499 0.1919 0.075 Uiso 1 1 calc R
C47 C 0.32848(18) -0.14224(17) 0.08109(10) 0.0438(5) Uani 1 1 d .
H47A H 0.3055 -0.2264 0.0615 0.066 Uiso 1 1 calc R
H47B H 0.4220 -0.1111 0.0814 0.066 Uiso 1 1 calc R
H47C H 0.2807 -0.1079 0.0489 0.066 Uiso 1 1 calc R
C48 C -0.14415(15) -0.01630(14) 0.14668(9) 0.0291(4) Uani 1 1 d .
H48 H -0.0955 0.0617 0.1780 0.035 Uiso 1 1 calc R
C49 C -0.27777(16) -0.04533(15) 0.17376(11) 0.0404(5) Uani 1 1 d .
H49A H -0.3318 -0.1173 0.1405 0.061 Uiso 1 1 calc R
H49B H -0.3192 0.0176 0.1728 0.061 Uiso 1 1 calc R
H49C H -0.2681 -0.0549 0.2254 0.061 Uiso 1 1 calc R
C50 C -0.16104(18) -0.00628(16) 0.06528(10) 0.0432(5) Uani 1 1 d .
H50A H -0.0762 0.0080 0.0465 0.065 Uiso 1 1 calc R
H50B H -0.1997 0.0580 0.0631 0.065 Uiso 1 1 calc R
H50C H -0.2181 -0.0785 0.0339 0.065 Uiso 1 1 calc R
C51 C 0.5163(3) 0.59988(19) 0.05478(13) 0.0651(7) Uani 1 1 d .
H51 H 0.5278 0.6694 0.0927 0.078 Uiso 1 1 calc R
C52 C 0.3987(3) 0.5191(2) 0.03952(13) 0.0645(6) Uani 1 1 d .
H52 H 0.3289 0.5323 0.0669 0.077 Uiso 1 1 calc R
C53 C 0.3824(3) 0.4193(2) -0.01543(14) 0.0648(7) Uani 1 1 d .
H53 H 0.3010 0.3632 -0.0263 0.078 Uiso 1 1 calc R

loop_
_atom_site_aniso_label
_atom_site_aniso_U_11
_atom_site_aniso_U_22
_atom_site_aniso_U_33
_atom_site_aniso_U_23
_atom_site_aniso_U_13
_atom_site_aniso_U_12
P1 0.0237(2) 0.0212(2) 0.0269(2) 0.00679(17) 0.00243(18) 0.00572(17)
P2 0.0209(2) 0.0237(2) 0.0261(2) 0.00385(17) 0.00357(18) 0.00425(17)
O1 0.0194(6) 0.0227(6) 0.0283(6) 0.0041(5) 0.0059(5) 0.0028(5)
N1 0.0295(8) 0.0214(7) 0.0298(8) 0.0047(6) 0.0037(6) 0.0074(6)
N2 0.0257(8) 0.0236(7) 0.0322(8) 0.0035(6) 0.0061(6) 0.0037(6)
C1 0.0243(9) 0.0234(8) 0.0276(9) 0.0097(7) 0.0032(7) 0.0054(7)
C2 0.0350(10) 0.0233(8) 0.0318(10) 0.0083(7) 0.0032(8) 0.0020(7)
C3 0.0298(10) 0.0283(9) 0.0415(11) 0.0125(8) 0.0041(8) -0.0049(8)
C4 0.0248(9) 0.0342(10) 0.0393(10) 0.0151(8) 0.0090(8) 0.0016(8)
C5 0.0224(9) 0.0280(9) 0.0304(9) 0.0127(7) 0.0053(7) 0.0036(7)
C6 0.0201(8) 0.0219(8) 0.0302(9) 0.0107(7) 0.0016(7) 0.0006(7)
C7 0.0213(9) 0.0297(9) 0.0272(9) 0.0113(7) 0.0048(7) 0.0068(7)
C8 0.0220(9) 0.0403(10) 0.0352(10) 0.0113(8) 0.0092(8) 0.0070(8)
C9 0.0296(10) 0.0401(10) 0.0344(10) 0.0053(8) 0.0124(8) 0.0117(8)
C10 0.0296(10) 0.0302(9) 0.0306(9) 0.0039(7) 0.0049(8) 0.0084(8)
C11 0.0194(8) 0.0259(8) 0.0269(9) 0.0061(7) 0.0036(7) 0.0059(7)
C12 0.0194(8) 0.0274(8) 0.0255(9) 0.0079(7) 0.0057(7) 0.0078(7)
C13 0.0327(10) 0.0351(10) 0.0369(10) 0.0111(8) -0.0025(8) 0.0085(8)
C14 0.0279(9) 0.0289(9) 0.0292(9) 0.0074(7) 0.0051(7) 0.0030(7)
C15 0.0241(9) 0.0208(8) 0.0234(8) 0.0032(6) 0.0027(7) 0.0033(7)
C16 0.0264(10) 0.0301(9) 0.0386(10) 0.0096(8) 0.0066(8) 0.0058(7)
C17 0.0350(11) 0.0318(10) 0.0424(11) 0.0100(8) 0.0116(9) -0.0035(8)
C18 0.0513(13) 0.0251(9) 0.0372(11) 0.0132(8) 0.0050(9) 0.0014(9)
C19 0.0381(11) 0.0278(9) 0.0384(10) 0.0122(8) -0.0036(8) 0.0056(8)
C20 0.0251(9) 0.0253(8) 0.0342(10) 0.0089(7) 0.0001(7) 0.0020(7)
C21 0.0211(9) 0.0237(8) 0.0300(9) 0.0040(7) 0.0026(7) 0.0028(7)
C22 0.0319(10) 0.0417(10) 0.0321(10) 0.0069(8) 0.0049(8) 0.0149(8)
C23 0.0433(12) 0.0536(12) 0.0432(12) 0.0075(9) 0.0079(9) 0.0296(10)
C24 0.0426(12) 0.0510(12) 0.0476(12) 0.0155(10) -0.0011(9) 0.0237(10)
C25 0.0529(13) 0.0540(12) 0.0329(11) 0.0155(9) 0.0042(9) 0.0234(10)
C26 0.0419(11) 0.0415(10) 0.0329(10) 0.0072(8) 0.0084(8) 0.0190(9)
C27 0.0224(9) 0.0205(8) 0.0285(9) 0.0045(7) 0.0010(7) 0.0023(7)
C28 0.0277(9) 0.0281(9) 0.0285(9) 0.0065(7) 0.0008(7) 0.0060(7)
C29 0.0405(11) 0.0398(10) 0.0262(9) 0.0090(8) 0.0037(8) 0.0114(9)
C30 0.0393(11) 0.0378(10) 0.0341(10) 0.0051(8) 0.0092(8) 0.0156(9)
C31 0.0398(11) 0.0285(9) 0.0378(11) 0.0092(8) 0.0061(8) 0.0152(8)
C32 0.0308(10) 0.0229(8) 0.0318(9) 0.0079(7) 0.0047(8) 0.0071(7)
C33 0.0506(12) 0.0299(9) 0.0349(10) 0.0147(8) 0.0143(9) 0.0195(9)
C34 0.0718(16) 0.0818(16) 0.0412(12) 0.0241(11) 0.0088(11) 0.0418(13)
C35 0.0883(18) 0.0463(13) 0.0696(16) 0.0299(12) 0.0282(14) 0.0084(12)
C36 0.0443(11) 0.0395(10) 0.0278(9) 0.0110(8) 0.0029(8) 0.0191(9)
C37 0.0424(13) 0.0514(13) 0.108(2) 0.0477(13) -0.0101(13) 0.0015(10)
C38 0.0325(12) 0.0661(15) 0.0999(19) 0.0485(14) -0.0088(12) 0.0029(11)
C39 0.0264(9) 0.0255(8) 0.0200(8) 0.0027(7) 0.0037(7) 0.0041(7)
C40 0.0250(9) 0.0271(8) 0.0253(9) 0.0045(7) 0.0032(7) 0.0039(7)
C41 0.0275(10) 0.0332(10) 0.0421(11) 0.0112(8) 0.0081(8) 0.0039(8)
C42 0.0430(12) 0.0296(9) 0.0484(12) 0.0166(8) 0.0121(9) 0.0068(9)
C43 0.0385(11) 0.0338(10) 0.0369(10) 0.0137(8) 0.0089(8) 0.0160(8)
C44 0.0280(9) 0.0313(9) 0.0213(8) 0.0056(7) 0.0042(7) 0.0092(7)
C45 0.0293(10) 0.0400(10) 0.0320(10) 0.0114(8) 0.0053(8) 0.0138(8)
C46 0.0362(12) 0.0775(15) 0.0467(12) 0.0262(11) 0.0070(9) 0.0244(11)
C47 0.0387(12) 0.0614(13) 0.0372(11) 0.0161(10) 0.0125(9) 0.0182(10)
C48 0.0251(9) 0.0275(9) 0.0314(9) 0.0038(7) 0.0008(7) 0.0040(7)
C49 0.0278(10) 0.0404(11) 0.0498(12) 0.0043(9) 0.0071(9) 0.0080(8)
C50 0.0464(12) 0.0505(12) 0.0360(11) 0.0096(9) 0.0016(9) 0.0203(10)
C51 0.087(2) 0.0448(13) 0.0547(15) 0.0054(11) -0.0076(14) 0.0117(14)
C52 0.0766(18) 0.0621(16) 0.0552(15) 0.0147(12) -0.0009(13) 0.0203(14)
C53 0.0694(17) 0.0533(15) 0.0621(16) 0.0165(12) -0.0111(13) 0.0001(13)

loop_
_atom_type_symbol
_atom_type_description
_atom_type_scat_dispersion_real
_atom_type_scat_dispersion_imag
_atom_type_scat_source
C C 0.0033 0.0016 'International Tables Vol C Tables 4.2.6.8 and 6.1.1.4'
H H 0.0000 0.0000 'International Tables Vol C Tables 4.2.6.8 and 6.1.1.4'
N N 0.0061 0.0033 'International Tables Vol C Tables 4.2.6.8 and 6.1.1.4'
O O 0.0106 0.0060 'International Tables Vol C Tables 4.2.6.8 and 6.1.1.4'
P P 0.1023 0.0942 'International Tables Vol C Tables 4.2.6.8 and 6.1.1.4'

loop_
_geom_angle_atom_site_label_1
_geom_angle_atom_site_label_2
_geom_angle_atom_site_label_3
_geom_angle
_geom_angle_site_symmetry_1
_geom_angle_site_symmetry_3
N1 P1 C1 105.03(7) . .
N1 P1 C13 118.71(8) . .
C1 P1 C13 106.15(8) . .
N1 P1 C15 115.48(7) . .
C1 P1 C15 107.16(7) . .
C13 P1 C15 103.52(8) . .
N2 P2 C14 116.17(7) . .
N2 P2 C11 107.92(7) . .
C14 P2 C11 107.37(7) . .
N2 P2 C21 116.23(7) . .
C14 P2 C21 107.43(8) . .
C11 P2 C21 100.22(7) . .
C12 O1 C6 105.36(11) . .
C27 N1 P1 131.69(11) . .
C39 N2 P2 133.69(11) . .
C6 C1 C2 115.08(15) . .
C6 C1 P1 125.39(12) . .
C2 C1 P1 119.52(12) . .
C3 C2 C1 122.19(16) . .
C3 C2 H2 118.9 . .
C1 C2 H2 118.9 . .
C4 C3 C2 120.81(15) . .
C4 C3 H3 119.6 . .
C2 C3 H3 119.6 . .
C3 C4 C5 118.91(16) . .
C3 C4 H4 120.5 . .
C5 C4 H4 120.5 . .
C4 C5 C6 118.81(15) . .
C4 C5 C7 135.09(16) . .
C6 C5 C7 106.06(13) . .
C1 C6 O1 124.61(14) . .
C1 C6 C5 124.14(14) . .
O1 C6 C5 111.21(14) . .
C12 C7 C8 119.01(15) . .
C12 C7 C5 105.83(14) . .
C8 C7 C5 135.12(15) . .
C9 C8 C7 118.40(15) . .
C9 C8 H8 120.8 . .
C7 C8 H8 120.8 . .
C8 C9 C10 121.21(15) . .
C8 C9 H9 119.4 . .
C10 C9 H9 119.4 . .
C9 C10 C11 122.12(15) . .
C9 C10 H10 118.9 . .
C11 C10 H10 118.9 . .
C12 C11 C10 115.05(14) . .
C12 C11 P2 124.00(12) . .
C10 C11 P2 120.90(12) . .
O1 C12 C11 124.24(13) . .
O1 C12 C7 111.52(13) . .
C11 C12 C7 124.20(14) . .
P1 C13 H13A 109.5 . .
P1 C13 H13B 109.5 . .
H13A C13 H13B 109.5 . .
P1 C13 H13C 109.5 . .
H13A C13 H13C 109.5 . .
H13B C13 H13C 109.5 . .
P2 C14 H14A 109.5 . .
P2 C14 H14B 109.5 . .
H14A C14 H14B 109.5 . .
P2 C14 H14C 109.5 . .
H14A C14 H14C 109.5 . .
H14B C14 H14C 109.5 . .
C20 C15 C16 118.32(15) . .
C20 C15 P1 120.43(12) . .
C16 C15 P1 120.76(12) . .
C17 C16 C15 120.74(16) . .
C17 C16 H16 119.6 . .
C15 C16 H16 119.6 . .
C18 C17 C16 120.02(17) . .
C18 C17 H17 120.0 . .
C16 C17 H17 120.0 . .
C17 C18 C19 120.24(16) . .
C17 C18 H18 119.9 . .
C19 C18 H18 119.9 . .
C18 C19 C20 119.89(16) . .
C18 C19 H19 120.1 . .
C20 C19 H19 120.1 . .
C19 C20 C15 120.79(16) . .
C19 C20 H20 119.6 . .
C15 C20 H20 119.6 . .
C22 C21 C26 118.18(15) . .
C22 C21 P2 124.19(13) . .
C26 C21 P2 117.62(13) . .
C21 C22 C23 120.46(16) . .
C21 C22 H22 119.8 . .
C23 C22 H22 119.8 . .
C24 C23 C22 120.31(17) . .
C24 C23 H23 119.8 . .
C22 C23 H23 119.8 . .
C23 C24 C25 120.02(17) . .
C23 C24 H24 120.0 . .
C25 C24 H24 120.0 . .
C24 C25 C26 119.47(17) . .
C24 C25 H25 120.3 . .
C26 C25 H25 120.3 . .
C25 C26 C21 121.56(17) . .
C25 C26 H26 119.2 . .
C21 C26 H26 119.2 . .
N1 C27 C28 120.57(14) . .
N1 C27 C32 119.81(14) . .
C28 C27 C32 119.35(14) . .
C29 C28 C27 119.01(15) . .
C29 C28 C36 120.10(15) . .
C27 C28 C36 120.80(14) . .
C30 C29 C28 121.77(16) . .
C30 C29 H29 119.1 . .
C28 C29 H29 119.1 . .
C29 C30 C31 119.19(16) . .
C29 C30 H30 120.4 . .
C31 C30 H30 120.4 . .
C30 C31 C32 121.61(15) . .
C30 C31 H31 119.2 . .
C32 C31 H31 119.2 . .
C31 C32 C27 119.05(15) . .
C31 C32 C33 119.91(14) . .
C27 C32 C33 120.92(14) . .
C32 C33 C35 110.73(15) . .
C32 C33 C34 113.20(15) . .
C35 C33 C34 110.97(16) . .
C32 C33 H33 107.2 . .
C35 C33 H33 107.2 . .
C34 C33 H33 107.2 . .
C33 C34 H34A 109.5 . .
C33 C34 H34B 109.5 . .
H34A C34 H34B 109.5 . .
C33 C34 H34C 109.5 . .
H34A C34 H34C 109.5 . .
H34B C34 H34C 109.5 . .
C33 C35 H35A 109.5 . .
C33 C35 H35B 109.5 . .
H35A C35 H35B 109.5 . .
C33 C35 H35C 109.5 . .
H35A C35 H35C 109.5 . .
H35B C35 H35C 109.5 . .
C37 C36 C38 110.19(16) . .
C37 C36 C28 114.07(15) . .
C38 C36 C28 110.87(15) . .
C37 C36 H36 107.1 . .
C38 C36 H36 107.1 . .
C28 C36 H36 107.1 . .
C36 C37 H37A 109.5 . .
C36 C37 H37B 109.5 . .
H37A C37 H37B 109.5 . .
C36 C37 H37C 109.5 . .
H37A C37 H37C 109.5 . .
H37B C37 H37C 109.5 . .
C36 C38 H38A 109.5 . .
C36 C38 H38B 109.5 . .
H38A C38 H38B 109.5 . .
C36 C38 H38C 109.5 . .
H38A C38 H38C 109.5 . .
H38B C38 H38C 109.5 . .
N2 C39 C44 118.07(14) . .
N2 C39 C40 122.39(14) . .
C44 C39 C40 119.46(14) . .
C41 C40 C39 118.58(15) . .
C41 C40 C48 120.81(15) . .
C39 C40 C48 120.60(14) . .
C42 C41 C40 121.90(16) . .
C42 C41 H41 119.1 . .
C40 C41 H41 119.1 . .
C43 C42 C41 119.31(16) . .
C43 C42 H42 120.3 . .
C41 C42 H42 120.3 . .
C42 C43 C44 121.70(16) . .
C42 C43 H43 119.2 . .
C44 C43 H43 119.2 . .
C43 C44 C39 118.99(15) . .
C43 C44 C45 120.65(15) . .
C39 C44 C45 120.35(14) . .
C44 C45 C47 110.65(14) . .
C44 C45 C46 114.07(14) . .
C47 C45 C46 110.30(14) . .
C44 C45 H45 107.2 . .
C47 C45 H45 107.2 . .
C46 C45 H45 107.2 . .
C45 C46 H46A 109.5 . .
C45 C46 H46B 109.5 . .
H46A C46 H46B 109.5 . .
C45 C46 H46C 109.5 . .
H46A C46 H46C 109.5 . .
H46B C46 H46C 109.5 . .
C45 C47 H47A 109.5 . .
C45 C47 H47B 109.5 . .
H47A C47 H47B 109.5 . .
C45 C47 H47C 109.5 . .
H47A C47 H47C 109.5 . .
H47B C47 H47C 109.5 . .
C40 C48 C50 111.17(14) . .
C40 C48 C49 114.61(14) . .
C50 C48 C49 108.93(14) . .
C40 C48 H48 107.3 . .
C50 C48 H48 107.3 . .
C49 C48 H48 107.3 . .
C48 C49 H49A 109.5 . .
C48 C49 H49B 109.5 . .
H49A C49 H49B 109.5 . .
C48 C49 H49C 109.5 . .
H49A C49 H49C 109.5 . .
H49B C49 H49C 109.5 . .
C48 C50 H50A 109.5 . .
C48 C50 H50B 109.5 . .
H50A C50 H50B 109.5 . .
C48 C50 H50C 109.5 . .
H50A C50 H50C 109.5 . .
H50B C50 H50C 109.5 . .
C52 C51 C53 120.3(2) . 2_665
C52 C51 H51 119.9 . .
C53 C51 H51 119.9 2_665 .
C53 C52 C51 119.7(2) . .
C53 C52 H52 120.2 . .
C51 C52 H52 120.2 . .
C52 C53 C51 120.1(2) . 2_665
C52 C53 H53 120.0 . .
C51 C53 H53 120.0 2_665 .

loop_
_geom_bond_atom_site_label_1
_geom_bond_atom_site_label_2
_geom_bond_distance
_geom_bond_site_symmetry_2
P1 N1 1.5508(13) .
P1 C1 1.7997(17) .
P1 C13 1.8043(17) .
P1 C15 1.8152(16) .
P2 N2 1.5472(14) .
P2 C14 1.7904(17) .
P2 C11 1.8041(16) .
P2 C21 1.8155(16) .
O1 C12 1.3881(17) .
O1 C6 1.3893(17) .
N1 C27 1.4002(19) .
N2 C39 1.3969(19) .
C1 C6 1.386(2) .
C1 C2 1.400(2) .
C2 C3 1.392(2) .
C2 H2 0.9500 .
C3 C4 1.378(2) .
C3 H3 0.9500 .
C4 C5 1.392(2) .
C4 H4 0.9500 .
C5 C6 1.393(2) .
C5 C7 1.444(2) .
C7 C12 1.391(2) .
C7 C8 1.393(2) .
C8 C9 1.380(2) .
C8 H8 0.9500 .
C9 C10 1.393(2) .
C9 H9 0.9500 .
C10 C11 1.394(2) .
C10 H10 0.9500 .
C11 C12 1.390(2) .
C13 H13A 0.9800 .
C13 H13B 0.9800 .
C13 H13C 0.9800 .
C14 H14A 0.9800 .
C14 H14B 0.9800 .
C14 H14C 0.9800 .
C15 C20 1.390(2) .
C15 C16 1.391(2) .
C16 C17 1.387(2) .
C16 H16 0.9500 .
C17 C18 1.369(2) .
C17 H17 0.9500 .
C18 C19 1.379(2) .
C18 H18 0.9500 .
C19 C20 1.384(2) .
C19 H19 0.9500 .
C20 H20 0.9500 .
C21 C22 1.386(2) .
C21 C26 1.388(2) .
C22 C23 1.388(2) .
C22 H22 0.9500 .
C23 C24 1.375(3) .
C23 H23 0.9500 .
C24 C25 1.379(2) .
C24 H24 0.9500 .
C25 C26 1.379(2) .
C25 H25 0.9500 .
C26 H26 0.9500 .
C27 C28 1.409(2) .
C27 C32 1.416(2) .
C28 C29 1.391(2) .
C28 C36 1.517(2) .
C29 C30 1.374(2) .
C29 H29 0.9500 .
C30 C31 1.380(2) .
C30 H30 0.9500 .
C31 C32 1.388(2) .
C31 H31 0.9500 .
C32 C33 1.515(2) .
C33 C35 1.520(3) .
C33 C34 1.521(2) .
C33 H33 1.0000 .
C34 H34A 0.9800 .
C34 H34B 0.9800 .
C34 H34C 0.9800 .
C35 H35A 0.9800 .
C35 H35B 0.9800 .
C35 H35C 0.9800 .
C36 C37 1.505(3) .
C36 C38 1.509(3) .
C36 H36 1.0000 .
C37 H37A 0.9800 .
C37 H37B 0.9800 .
C37 H37C 0.9800 .
C38 H38A 0.9800 .
C38 H38B 0.9800 .
C38 H38C 0.9800 .
C39 C44 1.416(2) .
C39 C40 1.419(2) .
C40 C41 1.388(2) .
C40 C48 1.516(2) .
C41 C42 1.381(2) .
C41 H41 0.9500 .
C42 C43 1.374(2) .
C42 H42 0.9500 .
C43 C44 1.388(2) .
C43 H43 0.9500 .
C44 C45 1.513(2) .
C45 C47 1.527(2) .
C45 C46 1.529(2) .
C45 H45 1.0000 .
C46 H46A 0.9800 .
C46 H46B 0.9800 .
C46 H46C 0.9800 .
C47 H47A 0.9800 .
C47 H47B 0.9800 .
C47 H47C 0.9800 .
C48 C50 1.526(2) .
C48 C49 1.528(2) .
C48 H48 1.0000 .
C49 H49A 0.9800 .
C49 H49B 0.9800 .
C49 H49C 0.9800 .
C50 H50A 0.9800 .
C50 H50B 0.9800 .
C50 H50C 0.9800 .
C51 C52 1.371(3) .
C51 C53 1.374(3) 2_665
C51 H51 0.9500 .
C52 C53 1.370(3) .
C52 H52 0.9500 .
C53 C51 1.374(3) 2_665
C53 H53 0.9500 .

loop_
_geom_torsion_atom_site_label_1
_geom_torsion_atom_site_label_2
_geom_torsion_atom_site_label_3
_geom_torsion_atom_site_label_4
_geom_torsion
_geom_torsion_site_symmetry_1
_geom_torsion_site_symmetry_4
C1 P1 N1 C27 164.45(14) . .
C13 P1 N1 C27 46.05(17) . .
C15 P1 N1 C27 -77.75(15) . .
C14 P2 N2 C39 22.63(18) . .
C11 P2 N2 C39 143.20(15) . .
C21 P2 N2 C39 -105.26(16) . .
N1 P1 C1 C6 170.61(13) . .
C13 P1 C1 C6 -62.83(15) . .
C15 P1 C1 C6 47.30(15) . .
N1 P1 C1 C2 -9.78(14) . .
C13 P1 C1 C2 116.78(13) . .
C15 P1 C1 C2 -133.09(13) . .
C6 C1 C2 C3 -1.3(2) . .
P1 C1 C2 C3 179.09(13) . .
C1 C2 C3 C4 -0.6(3) . .
C2 C3 C4 C5 1.5(2) . .
C3 C4 C5 C6 -0.5(2) . .
C3 C4 C5 C7 -178.13(17) . .
C2 C1 C6 O1 179.99(13) . .
P1 C1 C6 O1 -0.4(2) . .
C2 C1 C6 C5 2.4(2) . .
P1 C1 C6 C5 -178.02(12) . .
C12 O1 C6 C1 -176.32(14) . .
C12 O1 C6 C5 1.58(16) . .
C4 C5 C6 C1 -1.5(2) . .
C7 C5 C6 C1 176.74(14) . .
C4 C5 C6 O1 -179.47(13) . .
C7 C5 C6 O1 -1.18(17) . .
C4 C5 C7 C12 178.16(18) . .
C6 C5 C7 C12 0.28(17) . .
C4 C5 C7 C8 0.6(3) . .
C6 C5 C7 C8 -177.25(17) . .
C12 C7 C8 C9 -1.2(2) . .
C5 C7 C8 C9 176.12(17) . .
C7 C8 C9 C10 0.4(3) . .
C8 C9 C10 C11 0.7(3) . .
C9 C10 C11 C12 -0.8(2) . .
C9 C10 C11 P2 176.60(13) . .
N2 P2 C11 C12 -176.03(13) . .
C14 P2 C11 C12 -50.10(15) . .
C21 P2 C11 C12 61.94(15) . .
N2 P2 C11 C10 6.79(15) . .
C14 P2 C11 C10 132.72(13) . .
C21 P2 C11 C10 -115.24(14) . .
C6 O1 C12 C11 176.29(14) . .
C6 O1 C12 C7 -1.40(16) . .
C10 C11 C12 O1 -177.42(13) . .
P2 C11 C12 O1 5.2(2) . .
C10 C11 C12 C7 0.0(2) . .
P2 C11 C12 C7 -177.35(12) . .
C8 C7 C12 O1 178.71(13) . .
C5 C7 C12 O1 0.70(17) . .
C8 C7 C12 C11 1.0(2) . .
C5 C7 C12 C11 -176.99(14) . .
N1 P1 C15 C20 -80.08(14) . .
C1 P1 C15 C20 36.53(15) . .
C13 P1 C15 C20 148.48(13) . .
N1 P1 C15 C16 91.73(14) . .
C1 P1 C15 C16 -151.66(13) . .
C13 P1 C15 C16 -39.72(15) . .
C20 C15 C16 C17 0.1(2) . .
P1 C15 C16 C17 -171.83(13) . .
C15 C16 C17 C18 0.7(3) . .
C16 C17 C18 C19 -1.0(3) . .
C17 C18 C19 C20 0.4(3) . .
C18 C19 C20 C15 0.4(2) . .
C16 C15 C20 C19 -0.7(2) . .
P1 C15 C20 C19 171.31(12) . .
N2 P2 C21 C22 126.44(14) . .
C14 P2 C21 C22 -5.63(16) . .
C11 P2 C21 C22 -117.63(14) . .
N2 P2 C21 C26 -54.32(15) . .
C14 P2 C21 C26 173.62(13) . .
C11 P2 C21 C26 61.62(14) . .
C26 C21 C22 C23 -0.1(3) . .
P2 C21 C22 C23 179.14(14) . .
C21 C22 C23 C24 0.5(3) . .
C22 C23 C24 C25 -0.4(3) . .
C23 C24 C25 C26 -0.3(3) . .
C24 C25 C26 C21 0.7(3) . .
C22 C21 C26 C25 -0.5(3) . .
P2 C21 C26 C25 -179.82(15) . .
P1 N1 C27 C28 98.31(18) . .
P1 N1 C27 C32 -87.79(18) . .
N1 C27 C28 C29 175.38(14) . .
C32 C27 C28 C29 1.5(2) . .
N1 C27 C28 C36 -1.0(2) . .
C32 C27 C28 C36 -174.98(15) . .
C27 C28 C29 C30 -0.4(3) . .
C36 C28 C29 C30 176.09(16) . .
C28 C29 C30 C31 -0.6(3) . .
C29 C30 C31 C32 0.5(3) . .
C30 C31 C32 C27 0.6(3) . .
C30 C31 C32 C33 -175.40(16) . .
N1 C27 C32 C31 -175.57(14) . .
C28 C27 C32 C31 -1.6(2) . .
N1 C27 C32 C33 0.4(2) . .
C28 C27 C32 C33 174.41(15) . .
C31 C32 C33 C35 75.4(2) . .
C27 C32 C33 C35 -100.57(19) . .
C31 C32 C33 C34 -49.9(2) . .
C27 C32 C33 C34 134.09(17) . .
C29 C28 C36 C37 54.8(2) . .
C27 C28 C36 C37 -128.78(18) . .
C29 C28 C36 C38 -70.2(2) . .
C27 C28 C36 C38 106.14(19) . .
P2 N2 C39 C44 -115.11(16) . .
P2 N2 C39 C40 68.1(2) . .
N2 C39 C40 C41 174.99(14) . .
C44 C39 C40 C41 -1.8(2) . .
N2 C39 C40 C48 -3.6(2) . .
C44 C39 C40 C48 179.62(14) . .
C39 C40 C41 C42 -0.4(2) . .
C48 C40 C41 C42 178.19(16) . .
C40 C41 C42 C43 1.5(3) . .
C41 C42 C43 C44 -0.3(3) . .
C42 C43 C44 C39 -1.9(2) . .
C42 C43 C44 C45 179.67(15) . .
N2 C39 C44 C43 -174.03(14) . .
C40 C39 C44 C43 2.9(2) . .
N2 C39 C44 C45 4.5(2) . .
C40 C39 C44 C45 -178.63(14) . .
C43 C44 C45 C47 89.87(18) . .
C39 C44 C45 C47 -88.58(18) . .
C43 C44 C45 C46 -35.2(2) . .
C39 C44 C45 C46 146.36(16) . .
C41 C40 C48 C50 -104.40(18) . .
C39 C40 C48 C50 74.15(19) . .
C41 C40 C48 C49 19.7(2) . .
C39 C40 C48 C49 -161.79(14) . .
C53 C51 C52 C53 -0.3(4) 2_665 .
C51 C52 C53 C51 0.3(4) . 2_665
